data_7036708
loop_
_publ_author_name
'Zhao, Xiao-Qing'
'Liu, Xu-Hui'
'Kang, Xiao-Min'
'Zhao, Bin'

_publ_section_title
;
 Self-assembly of heterometallic Ln(III)-Co(II) coordination polymers:
 syntheses, structures, and magnetic studies.
;
_journal_issue 43
_journal_name_full 'Dalton transactions (Cambridge, England : 2003)'
_journal_page_first 18856
_journal_page_last 18863
_journal_paper_doi 10.1039/c5dt02280k
_journal_volume 44
_journal_year 2015
_chemical_formula_sum 'C20 H20 Co1.5 Dy O19'
_chemical_formula_weight 815.26
_chemical_name_systematic
; 
 ? 
;
_space_group_IT_number 14
_symmetry_cell_setting monoclinic
_symmetry_space_group_name_Hall '-P 2ybc'
_symmetry_space_group_name_H-M 'P 1 21/c 1'
_atom_sites_solution_hydrogens geom
_atom_sites_solution_primary direct
_atom_sites_solution_secondary difmap
_audit_creation_method SHELXL-97
_audit_update_record
;
2015-01-25 deposited with the CCDC.
2015-09-28 downloaded from the CCDC.
;
_cell_angle_alpha 90.00
_cell_angle_beta 105.813(3)
_cell_angle_gamma 90.00
_cell_formula_units_Z 4
_cell_length_a 7.4576(2)
_cell_length_b 19.0464(5)
_cell_length_c 17.9399(6)
_cell_measurement_reflns_used 1085
_cell_measurement_temperature 150(2)
_cell_measurement_theta_max 28.7933
_cell_measurement_theta_min 2.5105
_cell_volume 2451.76(13)
_computing_cell_refinement
;
CrysAlisPro, Oxford Diffraction Ltd.,
Version 1.171.33.48 (release 15-09-2009 CrysAlis171 .NET)
(compiled Sep 15 2009,11:49:04)
;
_computing_data_collection
;
CrysAlisPro, Oxford Diffraction Ltd.,
Version 1.171.33.48 (release 15-09-2009 CrysAlis171 .NET)
(compiled Sep 15 2009,11:49:04)
;
_computing_data_reduction
;
CrysAlisPro, Oxford Diffraction Ltd.,
Version 1.171.33.48 (release 15-09-2009 CrysAlis171 .NET)
(compiled Sep 15 2009,11:49:04)
;
_computing_molecular_graphics 'Bruker SHELXTL'
_computing_publication_material 'Bruker SHELXTL'
_computing_structure_refinement 'SHELXL-97 (Sheldrick, 1997)'
_computing_structure_solution 'SHELXS-97 (Sheldrick, 1990)'
_diffrn_ambient_temperature 150(2)
_diffrn_detector_area_resol_mean 16.2116
_diffrn_measured_fraction_theta_full 0.988
_diffrn_measured_fraction_theta_max 0.988
_diffrn_measurement_device_type 'SuperNova, Single source at offset), Eos'
_diffrn_measurement_method '\w scans'
_diffrn_radiation_monochromator graphite
_diffrn_radiation_source 'fine-focus sealed tube'
_diffrn_radiation_type MoK\a
_diffrn_radiation_wavelength 0.71073
_diffrn_reflns_av_R_equivalents 0.0374
_diffrn_reflns_av_sigmaI/netI 0.0614
_diffrn_reflns_limit_h_max 6
_diffrn_reflns_limit_h_min -8
_diffrn_reflns_limit_k_max 22
_diffrn_reflns_limit_k_min -13
_diffrn_reflns_limit_l_max 20
_diffrn_reflns_limit_l_min -21
_diffrn_reflns_number 8397
_diffrn_reflns_theta_full 25.01
_diffrn_reflns_theta_max 25.01
_diffrn_reflns_theta_min 2.44
_diffrn_standards_number 3908
_exptl_absorpt_coefficient_mu 4.124
_exptl_absorpt_correction_T_max 0.8204
_exptl_absorpt_correction_T_min 0.6832
_exptl_absorpt_correction_type multi-scan
_exptl_absorpt_process_details
;
CrysAlisPro, Oxford Diffraction Ltd.,
Version 1.171.33.48 (release 15-09-2009 CrysAlis171 .NET)
(compiled Sep 15 2009,11:49:04)
Empirical absorption correction using spherical harmonics,
 implemented in SCALE3 ABSPACK scaling algorithm.
;
_exptl_crystal_colour pink
_exptl_crystal_density_diffrn 2.209
_exptl_crystal_density_method 'not measured'
_exptl_crystal_description block
_exptl_crystal_F_000 1594
_exptl_crystal_size_max 0.10
_exptl_crystal_size_mid 0.06
_exptl_crystal_size_min 0.05
_refine_diff_density_max 1.017
_refine_diff_density_min -0.678
_refine_diff_density_rms 0.154
_refine_ls_extinction_method none
_refine_ls_goodness_of_fit_ref 0.950
_refine_ls_hydrogen_treatment constr
_refine_ls_matrix_type full
_refine_ls_number_parameters 376
_refine_ls_number_reflns 4266
_refine_ls_number_restraints 78
_refine_ls_restrained_S_all 0.947
_refine_ls_R_factor_all 0.0463
_refine_ls_R_factor_gt 0.0330
_refine_ls_shift/su_max 0.000
_refine_ls_shift/su_mean 0.000
_refine_ls_structure_factor_coef Fsqd
_refine_ls_weighting_details 'calc w=1/[\s^2^(Fo^2^)+(0.0314P)^2^+0.0000P] where P=(Fo^2^+2Fc^2^)/3'
_refine_ls_weighting_scheme calc
_refine_ls_wR_factor_gt 0.0672
_refine_ls_wR_factor_ref 0.0702
_reflns_number_gt 3385
_reflns_number_total 4266
_reflns_threshold_expression >2sigma(I)
_cod_data_source_file c5dt02280k2.cif
_cod_data_source_block p100925e
_cod_depositor_comments
;
The following automatic conversions were performed:

'_symmetry_cell_setting' value 'MONOCLINIC' changed to 'monoclinic'
according to
/usr/data/users/saulius/crontab/automatic-downloads/rss-feeds/RSC/lib/dictionaries/cif_core.dic
dictionary named 'cif_core.dic' version 2.4.2 from 2011-04-26.

Automatic conversion script
Id: cif_fix_values 3271 2015-04-21 07:52:19Z andrius 

 Adding full bibliography for 7036708--7036712.cif.
;
_cod_original_cell_volume 2451.76(12)
_cod_original_sg_symbol_H-M p21/c
_cod_original_formula_sum 'C20 H20 Co1.50 Dy O19'
_cod_database_code 7036708

loop_
_symmetry_equiv_pos_as_xyz
'x, y, z'
'-x, y+1/2, -z+1/2'
'-x, -y, -z'
'x, -y-1/2, z-1/2'

loop_
_atom_site_label
_atom_site_type_symbol
_atom_site_fract_x
_atom_site_fract_y
_atom_site_fract_z
_atom_site_U_iso_or_equiv
_atom_site_adp_type
_atom_site_occupancy
_atom_site_symmetry_multiplicity
_atom_site_calc_flag
_atom_site_refinement_flags
Dy1 Dy 0.17337(3) 0.310249(12) 0.637189(14) 0.00775(8) Uani 1 1 d .
Co1 Co 0.36068(9) 0.13972(3) 0.71781(4) 0.00732(16) Uani 1 1 d .
Co2 Co 0.5000 0.5000 0.5000 0.0061(2) Uani 1 2 d S
C1 C 0.3801(7) 0.3744(2) 0.8293(3) 0.0075(11) Uani 1 1 d U
C2 C 0.3809(7) 0.3048(2) 0.8557(3) 0.0066(11) Uani 1 1 d U
C3 C 0.3653(6) 0.2945(3) 0.9298(3) 0.0075(11) Uani 1 1 d .
H3 H 0.3615 0.2487 0.9473 0.009 Uiso 1 1 calc R
C4 C 0.3550(7) 0.3486(2) 0.9790(3) 0.0072(11) Uani 1 1 d U
C5 C 0.3630(7) 0.4171(3) 0.9527(3) 0.0115(12) Uani 1 1 d .
H5 H 0.3612 0.4545 0.9858 0.014 Uiso 1 1 calc R
C6 C 0.3734(7) 0.4303(3) 0.8789(3) 0.0131(12) Uani 1 1 d .
H6 H 0.3760 0.4763 0.8620 0.016 Uiso 1 1 calc R
C7 C 0.4622(7) 0.4447(2) 0.7316(3) 0.0102(11) Uani 1 1 d .
H7A H 0.5830 0.4525 0.7682 0.012 Uiso 1 1 calc R
H7B H 0.3850 0.4856 0.7320 0.012 Uiso 1 1 calc R
C8 C 0.4845(7) 0.4331(2) 0.6514(3) 0.0072(11) Uani 1 1 d U
C9 C 0.3937(7) 0.2427(3) 0.8083(3) 0.0088(11) Uani 1 1 d .
C10 C 0.3419(7) 0.3312(3) 1.0581(3) 0.0068(11) Uani 1 1 d .
C11 C -0.1279(7) 0.2277(2) 0.4836(3) 0.0062(11) Uani 1 1 d U
C12 C -0.0931(7) 0.2748(2) 0.4288(3) 0.0066(11) Uani 1 1 d U
C13 C -0.0791(7) 0.2497(2) 0.3591(3) 0.0088(11) Uani 1 1 d U
H13 H -0.0583 0.2812 0.3227 0.011 Uiso 1 1 calc R
C14 C -0.0951(7) 0.1786(2) 0.3412(3) 0.0089(11) Uani 1 1 d U
C15 C -0.1297(7) 0.1320(3) 0.3960(3) 0.0105(12) Uani 1 1 d .
H15A H -0.1415 0.0842 0.3849 0.013 Uiso 1 1 calc R
C16 C -0.1468(7) 0.1564(3) 0.4670(3) 0.0108(11) Uani 1 1 d .
H16A H -0.1707 0.1251 0.5029 0.013 Uiso 1 1 calc R
C17 C -0.2200(7) 0.2121(3) 0.6009(3) 0.0099(11) Uani 1 1 d .
H17A H -0.3164 0.1830 0.5680 0.012 Uiso 1 1 calc R
H17B H -0.2768 0.2406 0.6331 0.012 Uiso 1 1 calc R
C18 C -0.0694(7) 0.1656(3) 0.6521(3) 0.0100(12) Uani 1 1 d U
C19 C -0.0563(7) 0.3508(3) 0.4495(3) 0.0099(12) Uani 1 1 d .
C20 C -0.0634(7) 0.1501(3) 0.2683(3) 0.0108(12) Uani 1 1 d .
O1 O 0.3761(5) 0.38306(16) 0.75305(19) 0.0090(8) Uani 1 1 d U
O2 O 0.5593(5) 0.48123(16) 0.62255(19) 0.0089(8) Uani 1 1 d U
O3 O 0.4207(5) 0.37634(16) 0.61632(19) 0.0086(8) Uani 1 1 d .
O4 O 0.3969(4) 0.24835(15) 0.73736(19) 0.0075(8) Uani 1 1 d .
O5 O 0.3941(5) 0.18249(17) 0.8363(2) 0.0140(8) Uani 1 1 d .
O6 O 0.3091(4) 0.26721(16) 1.07050(19) 0.0071(7) Uani 1 1 d .
O7 O 0.3710(5) 0.37963(17) 1.1084(2) 0.0097(8) Uani 1 1 d .
O8 O -0.1405(5) 0.25699(17) 0.55349(19) 0.0098(8) Uani 1 1 d .
O9 O -0.1179(5) 0.10988(18) 0.6790(2) 0.0182(9) Uani 1 1 d .
O10 O 0.0947(4) 0.18612(16) 0.66180(19) 0.0076(7) Uani 1 1 d .
O11 O 0.0700(5) 0.36390(17) 0.51144(19) 0.0100(8) Uani 1 1 d .
O12 O -0.1422(5) 0.39799(17) 0.4046(2) 0.0117(8) Uani 1 1 d U
O13 O 0.0060(5) 0.19212(16) 0.22775(19) 0.0102(8) Uani 1 1 d .
O14 O -0.0988(6) 0.08735(18) 0.2528(2) 0.0210(9) Uani 1 1 d .
O15 O 0.2144(4) 0.50013(16) 0.49705(18) 0.0082(8) Uani 1 1 d .
H15C H 0.1748 0.4592 0.5023 0.010 Uiso 1 1 d R
H15D H 0.1894 0.5286 0.5286 0.010 Uiso 1 1 d R
O16 O 0.4938(5) 0.39370(17) 0.4771(2) 0.0125(8) Uani 1 1 d U
H16C H 0.4625 0.3771 0.5150 0.015 Uiso 1 1 d R
H16D H 0.4617 0.3681 0.4374 0.015 Uiso 1 1 d R
O17 O 0.0456(5) 0.42643(18) 0.6385(2) 0.0165(9) Uani 1 1 d .
H17C H -0.0237 0.4443 0.5968 0.020 Uiso 1 1 d R
H17D H -0.0113 0.4275 0.6742 0.020 Uiso 1 1 d R
O18 O 0.6287(5) 0.10731(16) 0.7591(2) 0.0116(8) Uani 1 1 d .
H18A H 0.6945 0.1112 0.8050 0.014 Uiso 1 1 d R
H18B H 0.6909 0.1038 0.7266 0.014 Uiso 1 1 d R
O19 O 0.2258(5) 0.05729(17) 0.7454(2) 0.0142(8) Uani 1 1 d .
H19A H 0.2548 0.0371 0.7890 0.017 Uiso 1 1 d R
H19B H 0.1098 0.0651 0.7299 0.017 Uiso 1 1 d R

loop_
_atom_site_aniso_label
_atom_site_aniso_U_11
_atom_site_aniso_U_22
_atom_site_aniso_U_33
_atom_site_aniso_U_23
_atom_site_aniso_U_13
_atom_site_aniso_U_12
Dy1 0.00926(13) 0.00749(13) 0.00607(14) 0.00062(11) 0.00137(10) -0.00002(11)
Co1 0.0102(4) 0.0069(3) 0.0046(4) 0.0003(3) 0.0017(3) 0.0020(3)
Co2 0.0086(5) 0.0057(5) 0.0040(5) -0.0006(4) 0.0019(4) -0.0022(4)
C1 0.0073(14) 0.0083(14) 0.0070(14) -0.0011(9) 0.0020(9) 0.0001(9)
C2 0.0063(13) 0.0071(14) 0.0061(14) -0.0007(9) 0.0011(9) 0.0003(9)
C3 0.006(3) 0.008(3) 0.008(3) 0.005(2) 0.001(2) -0.001(2)
C4 0.0067(13) 0.0076(14) 0.0065(14) 0.0006(9) 0.0004(9) -0.0007(9)
C5 0.014(3) 0.012(3) 0.008(3) -0.002(2) 0.002(2) -0.002(2)
C6 0.019(3) 0.009(3) 0.012(3) 0.003(2) 0.005(2) -0.003(2)
C7 0.014(3) 0.007(3) 0.008(3) 0.001(2) 0.001(2) -0.002(2)
C8 0.0070(13) 0.0071(14) 0.0072(14) 0.0005(9) 0.0013(9) 0.0002(9)
C9 0.005(3) 0.013(3) 0.010(3) -0.002(2) 0.004(2) -0.001(2)
C10 0.002(2) 0.011(3) 0.007(3) -0.002(2) 0.000(2) 0.002(2)
C11 0.0059(13) 0.0063(13) 0.0059(14) 0.0004(9) 0.0009(9) 0.0004(9)
C12 0.0063(13) 0.0065(13) 0.0067(14) -0.0004(9) 0.0012(9) 0.0006(9)
C13 0.0090(14) 0.0089(14) 0.0083(14) 0.0013(9) 0.0019(10) 0.0004(9)
C14 0.0084(14) 0.0089(14) 0.0086(14) -0.0004(9) 0.0013(9) -0.0001(9)
C15 0.009(3) 0.008(3) 0.013(3) -0.004(2) 0.000(2) 0.000(2)
C16 0.008(3) 0.011(3) 0.013(3) 0.004(2) 0.004(2) -0.001(2)
C17 0.005(3) 0.016(3) 0.010(3) 0.000(2) 0.003(2) -0.001(2)
C18 0.0106(14) 0.0104(14) 0.0091(14) -0.0003(9) 0.0028(10) 0.0004(9)
C19 0.007(3) 0.016(3) 0.007(3) -0.001(2) 0.002(2) 0.002(2)
C20 0.010(3) 0.012(3) 0.011(3) 0.001(3) 0.003(2) 0.000(2)
O1 0.0110(11) 0.0082(11) 0.0079(11) 0.0001(9) 0.0029(8) -0.0025(8)
O2 0.0097(11) 0.0087(11) 0.0083(11) 0.0008(9) 0.0021(8) -0.0017(9)
O3 0.0110(18) 0.0082(18) 0.0071(19) -0.0002(16) 0.0034(15) -0.0014(15)
O4 0.0111(18) 0.0054(17) 0.0052(19) -0.0006(15) 0.0009(15) 0.0018(15)
O5 0.023(2) 0.0105(19) 0.0095(19) 0.0007(17) 0.0061(17) 0.0011(17)
O6 0.0106(18) 0.0070(17) 0.0046(18) -0.0012(15) 0.0036(15) -0.0007(15)
O7 0.0122(19) 0.0080(18) 0.0085(19) -0.0044(16) 0.0022(16) -0.0050(15)
O8 0.0123(19) 0.0110(18) 0.0062(19) 0.0013(16) 0.0027(16) 0.0009(15)
O9 0.015(2) 0.017(2) 0.021(2) 0.0057(18) 0.0030(18) -0.0039(17)
O10 0.0064(17) 0.0079(17) 0.0081(18) 0.0033(16) 0.0015(15) 0.0012(15)
O11 0.0117(19) 0.0085(18) 0.0080(19) 0.0005(16) -0.0004(16) 0.0011(15)
O12 0.0123(11) 0.0113(11) 0.0105(11) 0.0001(9) 0.0013(9) -0.0003(9)
O13 0.0125(19) 0.0077(17) 0.0107(19) 0.0033(17) 0.0038(16) 0.0016(16)
O14 0.039(3) 0.012(2) 0.017(2) -0.0086(18) 0.016(2) -0.0114(19)
O15 0.0112(18) 0.0049(17) 0.0092(19) 0.0003(15) 0.0040(15) 0.0020(15)
O16 0.0147(11) 0.0120(11) 0.0113(11) -0.0012(9) 0.0044(9) -0.0006(9)
O17 0.021(2) 0.022(2) 0.0078(19) 0.0047(17) 0.0058(17) 0.0074(18)
O18 0.0120(19) 0.0172(19) 0.0042(19) -0.0032(16) -0.0001(15) 0.0000(16)
O19 0.014(2) 0.0125(19) 0.017(2) 0.0077(17) 0.0047(17) 0.0038(16)

loop_
_atom_type_symbol
_atom_type_description
_atom_type_scat_dispersion_real
_atom_type_scat_dispersion_imag
_atom_type_scat_source
C C 0.0033 0.0016 'International Tables Vol C Tables 4.2.6.8 and 6.1.1.4'
H H 0.0000 0.0000 'International Tables Vol C Tables 4.2.6.8 and 6.1.1.4'
Co Co 0.3494 0.9721 'International Tables Vol C Tables 4.2.6.8 and 6.1.1.4'
Dy Dy -0.1892 4.4098 'International Tables Vol C Tables 4.2.6.8 and 6.1.1.4'
O O 0.0106 0.0060 'International Tables Vol C Tables 4.2.6.8 and 6.1.1.4'

loop_
_geom_angle_atom_site_label_1
_geom_angle_atom_site_label_2
_geom_angle_atom_site_label_3
_geom_angle
_geom_angle_site_symmetry_1
_geom_angle_site_symmetry_3
O6 Dy1 O13 138.94(11) 4_565 4_566
O6 Dy1 O3 77.56(11) 4_565 .
O13 Dy1 O3 136.38(11) 4_566 .
O6 Dy1 O4 76.13(11) 4_565 .
O13 Dy1 O4 82.05(11) 4_566 .
O3 Dy1 O4 88.11(11) . .
O6 Dy1 O11 81.87(11) 4_565 .
O13 Dy1 O11 124.99(12) 4_566 .
O3 Dy1 O11 71.77(11) . .
O4 Dy1 O11 152.95(12) . .
O6 Dy1 O17 145.53(12) 4_565 .
O13 Dy1 O17 73.72(11) 4_566 .
O3 Dy1 O17 80.74(11) . .
O4 Dy1 O17 129.69(11) . .
O11 Dy1 O17 65.97(11) . .
O6 Dy1 O10 69.12(11) 4_565 .
O13 Dy1 O10 70.06(11) 4_566 .
O3 Dy1 O10 140.08(11) . .
O4 Dy1 O10 63.43(10) . .
O11 Dy1 O10 122.42(11) . .
O17 Dy1 O10 138.80(12) . .
O6 Dy1 O1 120.88(11) 4_565 .
O13 Dy1 O1 75.91(11) 4_566 .
O3 Dy1 O1 62.10(11) . .
O4 Dy1 O1 62.07(10) . .
O11 Dy1 O1 119.30(11) . .
O17 Dy1 O1 69.48(11) . .
O10 Dy1 O1 118.28(10) . .
O6 Dy1 O8 84.52(11) 4_565 .
O13 Dy1 O8 79.93(11) 4_566 .
O3 Dy1 O8 137.37(11) . .
O4 Dy1 O8 124.69(11) . .
O11 Dy1 O8 67.57(11) . .
O17 Dy1 O8 93.87(11) . .
O10 Dy1 O8 61.26(10) . .
O1 Dy1 O8 153.66(10) . .
O19 Co1 O7 104.61(14) . 4_565
O19 Co1 O18 100.55(14) . .
O7 Co1 O18 90.25(14) 4_565 .
O19 Co1 O4 141.45(14) . .
O7 Co1 O4 107.72(13) 4_565 .
O18 Co1 O4 99.75(13) . .
O19 Co1 O10 88.63(13) . .
O7 Co1 O10 84.01(13) 4_565 .
O18 Co1 O10 170.18(14) . .
O4 Co1 O10 74.60(12) . .
O19 Co1 O5 89.10(14) . .
O7 Co1 O5 166.18(14) 4_565 .
O18 Co1 O5 85.42(14) . .
O4 Co1 O5 60.33(12) . .
O10 Co1 O5 98.31(13) . .
O16 Co2 O16 180.000(1) . 3_666
O16 Co2 O15 91.63(12) . .
O16 Co2 O15 88.37(12) 3_666 .
O16 Co2 O15 88.37(12) . 3_666
O16 Co2 O15 91.63(12) 3_666 3_666
O15 Co2 O15 180.00(17) . 3_666
O16 Co2 O2 88.40(13) . 3_666
O16 Co2 O2 91.60(13) 3_666 3_666
O15 Co2 O2 92.80(12) . 3_666
O15 Co2 O2 87.20(12) 3_666 3_666
O16 Co2 O2 91.60(13) . .
O16 Co2 O2 88.40(13) 3_666 .
O15 Co2 O2 87.20(12) . .
O15 Co2 O2 92.80(12) 3_666 .
O2 Co2 O2 180.000(1) 3_666 .
O1 C1 C6 123.3(5) . .
O1 C1 C2 116.5(4) . .
C6 C1 C2 120.0(5) . .
C3 C2 C1 117.7(5) . .
C3 C2 C9 118.5(4) . .
C1 C2 C9 123.9(5) . .
C4 C3 C2 123.2(5) . .
C4 C3 H3 118.4 . .
C2 C3 H3 118.4 . .
C3 C4 C5 118.0(5) . .
C3 C4 C10 118.4(4) . .
C5 C4 C10 123.6(5) . .
C6 C5 C4 121.2(5) . .
C6 C5 H5 119.4 . .
C4 C5 H5 119.4 . .
C5 C6 C1 119.8(5) . .
C5 C6 H6 120.1 . .
C1 C6 H6 120.1 . .
O1 C7 C8 108.0(4) . .
O1 C7 H7A 110.1 . .
C8 C7 H7A 110.1 . .
O1 C7 H7B 110.1 . .
C8 C7 H7B 110.1 . .
H7A C7 H7B 108.4 . .
O2 C8 O3 124.2(5) . .
O2 C8 C7 117.6(4) . .
O3 C8 C7 118.1(4) . .
O5 C9 O4 118.4(4) . .
O5 C9 C2 119.8(5) . .
O4 C9 C2 121.7(4) . .
O7 C10 O6 125.1(5) . .
O7 C10 C4 118.3(4) . .
O6 C10 C4 116.5(4) . .
C16 C11 O8 123.7(4) . .
C16 C11 C12 120.0(5) . .
O8 C11 C12 116.3(4) . .
C13 C12 C11 119.4(4) . .
C13 C12 C19 120.5(4) . .
C11 C12 C19 119.9(4) . .
C12 C13 C14 121.9(5) . .
C12 C13 H13 119.1 . .
C14 C13 H13 119.1 . .
C13 C14 C15 118.4(5) . .
C13 C14 C20 122.2(5) . .
C15 C14 C20 119.3(4) . .
C16 C15 C14 120.7(5) . .
C16 C15 H15A 119.6 . .
C14 C15 H15A 119.6 . .
C11 C16 C15 119.6(5) . .
C11 C16 H16A 120.2 . .
C15 C16 H16A 120.2 . .
O8 C17 C18 110.2(4) . .
O8 C17 H17A 109.6 . .
C18 C17 H17A 109.6 . .
O8 C17 H17B 109.6 . .
C18 C17 H17B 109.6 . .
H17A C17 H17B 108.1 . .
O10 C18 O9 125.6(5) . .
O10 C18 C17 115.7(4) . .
O9 C18 C17 118.6(4) . .
O12 C19 O11 123.1(5) . .
O12 C19 C12 120.2(4) . .
O11 C19 C12 116.5(4) . .
O14 C20 O13 124.7(5) . .
O14 C20 C14 118.2(5) . .
O13 C20 C14 117.1(4) . .
C1 O1 C7 118.4(4) . .
C1 O1 Dy1 125.5(3) . .
C7 O1 Dy1 115.1(3) . .
C8 O2 Co2 123.5(3) . .
C8 O3 Dy1 125.4(3) . .
C9 O4 Co1 92.7(3) . .
C9 O4 Dy1 125.9(3) . .
Co1 O4 Dy1 109.07(13) . .
C9 O5 Co1 88.0(3) . .
C10 O6 Dy1 146.8(3) . 4_566
C10 O7 Co1 121.0(3) . 4_566
C11 O8 C17 115.6(4) . .
C11 O8 Dy1 113.6(3) . .
C17 O8 Dy1 109.8(3) . .
C18 O10 Co1 132.7(3) . .
C18 O10 Dy1 122.6(3) . .
Co1 O10 Dy1 103.85(12) . .
C19 O11 Dy1 135.2(3) . .
C20 O13 Dy1 140.2(3) . 4_565
Co2 O15 H15C 112.0 . .
Co2 O15 H15D 112.9 . .
H15C O15 H15D 111.8 . .
Co2 O16 H16C 101.7 . .
Co2 O16 H16D 136.3 . .
H16C O16 H16D 112.9 . .
Dy1 O17 H17C 120.2 . .
Dy1 O17 H17D 107.8 . .
H17C O17 H17D 109.8 . .
Co1 O18 H18A 125.9 . .
Co1 O18 H18B 116.6 . .
H18A O18 H18B 113.6 . .
Co1 O19 H19A 124.6 . .
Co1 O19 H19B 108.6 . .
H19A O19 H19B 111.3 . .

loop_
_geom_bond_atom_site_label_1
_geom_bond_atom_site_label_2
_geom_bond_distance
_geom_bond_site_symmetry_2
Dy1 O6 2.300(3) 4_565
Dy1 O13 2.303(3) 4_566
Dy1 O3 2.346(3) .
Dy1 O4 2.401(3) .
Dy1 O11 2.404(3) .
Dy1 O17 2.412(3) .
Dy1 O10 2.504(3) .
Dy1 O1 2.611(3) .
Dy1 O8 2.617(3) .
Co1 O19 1.998(3) .
Co1 O7 2.019(3) 4_565
Co1 O18 2.029(3) .
Co1 O4 2.104(3) .
Co1 O10 2.154(3) .
Co1 O5 2.226(4) .
Co2 O16 2.064(3) .
Co2 O16 2.064(3) 3_666
Co2 O15 2.116(3) .
Co2 O15 2.116(3) 3_666
Co2 O2 2.151(3) 3_666
Co2 O2 2.151(3) .
C1 O1 1.370(6) .
C1 C6 1.398(7) .
C1 C2 1.407(7) .
C2 C3 1.381(7) .
C2 C9 1.474(7) .
C3 C4 1.373(7) .
C3 H3 0.9300 .
C4 C5 1.394(7) .
C4 C10 1.486(7) .
C5 C6 1.369(7) .
C5 H5 0.9300 .
C6 H6 0.9300 .
C7 O1 1.440(5) .
C7 C8 1.508(7) .
C7 H7A 0.9700 .
C7 H7B 0.9700 .
C8 O2 1.256(6) .
C8 O3 1.277(6) .
C9 O5 1.251(6) .
C9 O4 1.285(6) .
C10 O7 1.267(6) .
C10 O6 1.275(6) .
C11 C16 1.391(7) .
C11 O8 1.398(6) .
C11 C12 1.406(7) .
C12 C13 1.369(7) .
C12 C19 1.502(7) .
C13 C14 1.390(7) .
C13 H13 0.9300 .
C14 C15 1.400(7) .
C14 C20 1.493(7) .
C15 C16 1.393(7) .
C15 H15A 0.9300 .
C16 H16A 0.9300 .
C17 O8 1.442(6) .
C17 C18 1.526(7) .
C17 H17A 0.9700 .
C17 H17B 0.9700 .
C18 O10 1.251(6) .
C18 O9 1.259(6) .
C19 O12 1.258(6) .
C19 O11 1.271(6) .
C20 O14 1.240(6) .
C20 O13 1.281(6) .
O6 Dy1 2.300(3) 4_566
O7 Co1 2.019(3) 4_566
O13 Dy1 2.303(3) 4_565
O15 H15C 0.8483 .
O15 H15D 0.8408 .
O16 H16C 0.8400 .
O16 H16D 0.8415 .
O17 H17C 0.8563 .
O17 H17D 0.8602 .
O18 H18A 0.8398 .
O18 H18B 0.8401 .
O19 H19A 0.8455 .
O19 H19B 0.8468 .

loop_
_geom_torsion_atom_site_label_1
_geom_torsion_atom_site_label_2
_geom_torsion_atom_site_label_3
_geom_torsion_atom_site_label_4
_geom_torsion
_geom_torsion_site_symmetry_1
_geom_torsion_site_symmetry_4
O1 C1 C2 C3 -173.4(4) . .
C6 C1 C2 C3 3.2(7) . .
O1 C1 C2 C9 5.4(7) . .
C6 C1 C2 C9 -178.0(5) . .
C1 C2 C3 C4 -2.0(7) . .
C9 C2 C3 C4 179.1(5) . .
C2 C3 C4 C5 -0.8(7) . .
C2 C3 C4 C10 -178.9(4) . .
C3 C4 C5 C6 2.5(8) . .
C10 C4 C5 C6 -179.4(5) . .
C4 C5 C6 C1 -1.4(8) . .
O1 C1 C6 C5 174.8(5) . .
C2 C1 C6 C5 -1.6(8) . .
O1 C7 C8 O2 -179.3(4) . .
O1 C7 C8 O3 3.0(6) . .
C3 C2 C9 O5 -1.5(7) . .
C1 C2 C9 O5 179.7(5) . .
C3 C2 C9 O4 175.7(4) . .
C1 C2 C9 O4 -3.1(8) . .
C3 C4 C10 O7 165.6(4) . .
C5 C4 C10 O7 -12.4(7) . .
C3 C4 C10 O6 -11.6(7) . .
C5 C4 C10 O6 170.3(5) . .
C16 C11 C12 C13 0.3(7) . .
O8 C11 C12 C13 180.0(4) . .
C16 C11 C12 C19 -174.7(4) . .
O8 C11 C12 C19 5.0(7) . .
C11 C12 C13 C14 -1.1(7) . .
C19 C12 C13 C14 173.9(5) . .
C12 C13 C14 C15 1.1(7) . .
C12 C13 C14 C20 -174.5(5) . .
C13 C14 C15 C16 -0.3(7) . .
C20 C14 C15 C16 175.4(5) . .
O8 C11 C16 C15 -179.2(4) . .
C12 C11 C16 C15 0.4(7) . .
C14 C15 C16 C11 -0.4(7) . .
O8 C17 C18 O10 19.5(6) . .
O8 C17 C18 O9 -158.7(4) . .
C13 C12 C19 O12 53.9(7) . .
C11 C12 C19 O12 -131.1(5) . .
C13 C12 C19 O11 -122.8(5) . .
C11 C12 C19 O11 52.2(7) . .
C13 C14 C20 O14 -172.8(5) . .
C15 C14 C20 O14 11.6(7) . .
C13 C14 C20 O13 10.0(7) . .
C15 C14 C20 O13 -165.6(4) . .
C6 C1 O1 C7 33.1(7) . .
C2 C1 O1 C7 -150.4(4) . .
C6 C1 O1 Dy1 -134.8(4) . .
C2 C1 O1 Dy1 41.7(6) . .
C8 C7 O1 C1 165.3(4) . .
C8 C7 O1 Dy1 -25.5(4) . .
O6 Dy1 O1 C1 -111.0(3) 4_565 .
O13 Dy1 O1 C1 28.1(3) 4_566 .
O3 Dy1 O1 C1 -164.1(4) . .
O4 Dy1 O1 C1 -60.3(3) . .
O11 Dy1 O1 C1 150.5(3) . .
O17 Dy1 O1 C1 105.7(4) . .
O10 Dy1 O1 C1 -29.6(4) . .
O8 Dy1 O1 C1 52.1(4) . .
O6 Dy1 O1 C7 80.7(3) 4_565 .
O13 Dy1 O1 C7 -140.2(3) 4_566 .
O3 Dy1 O1 C7 27.7(3) . .
O4 Dy1 O1 C7 131.5(3) . .
O11 Dy1 O1 C7 -17.7(3) . .
O17 Dy1 O1 C7 -62.6(3) . .
O10 Dy1 O1 C7 162.1(3) . .
O8 Dy1 O1 C7 -116.1(3) . .
O3 C8 O2 Co2 26.1(6) . .
C7 C8 O2 Co2 -151.5(3) . .
O16 Co2 O2 C8 -40.1(4) . .
O16 Co2 O2 C8 139.9(4) 3_666 .
O15 Co2 O2 C8 51.4(4) . .
O15 Co2 O2 C8 -128.6(4) 3_666 .
O2 Co2 O2 C8 52(100) 3_666 .
O2 C8 O3 Dy1 -150.9(4) . .
C7 C8 O3 Dy1 26.7(6) . .
O6 Dy1 O3 C8 -164.5(4) 4_565 .
O13 Dy1 O3 C8 -11.9(4) 4_566 .
O4 Dy1 O3 C8 -88.3(4) . .
O11 Dy1 O3 C8 110.0(4) . .
O17 Dy1 O3 C8 42.4(4) . .
O10 Dy1 O3 C8 -130.9(3) . .
O1 Dy1 O3 C8 -29.2(3) . .
O8 Dy1 O3 C8 128.0(3) . .
O5 C9 O4 Co1 7.9(5) . .
C2 C9 O4 Co1 -169.3(4) . .
O5 C9 O4 Dy1 123.8(4) . .
C2 C9 O4 Dy1 -53.3(6) . .
O19 Co1 O4 C9 37.5(4) . .
O7 Co1 O4 C9 -176.9(3) 4_565 .
O18 Co1 O4 C9 -83.5(3) . .
O10 Co1 O4 C9 104.8(3) . .
O5 Co1 O4 C9 -4.5(3) . .
O19 Co1 O4 Dy1 -92.1(2) . .
O7 Co1 O4 Dy1 53.56(17) 4_565 .
O18 Co1 O4 Dy1 146.97(14) . .
O10 Co1 O4 Dy1 -24.80(13) . .
O5 Co1 O4 Dy1 -134.04(19) . .
O6 Dy1 O4 C9 -158.6(4) 4_565 .
O13 Dy1 O4 C9 -13.6(4) 4_566 .
O3 Dy1 O4 C9 123.8(4) . .
O11 Dy1 O4 C9 165.0(3) . .
O17 Dy1 O4 C9 47.5(4) . .
O10 Dy1 O4 C9 -85.2(4) . .
O1 Dy1 O4 C9 64.6(4) . .
O8 Dy1 O4 C9 -85.5(4) . .
O6 Dy1 O4 Co1 -50.44(14) 4_565 .
O13 Dy1 O4 Co1 94.52(15) 4_566 .
O3 Dy1 O4 Co1 -128.09(15) . .
O11 Dy1 O4 Co1 -86.9(3) . .
O17 Dy1 O4 Co1 155.59(13) . .
O10 Dy1 O4 Co1 22.89(13) . .
O1 Dy1 O4 Co1 172.73(18) . .
O8 Dy1 O4 Co1 22.7(2) . .
O4 C9 O5 Co1 -7.4(4) . .
C2 C9 O5 Co1 169.8(4) . .
O19 Co1 O5 C9 -150.8(3) . .
O7 Co1 O5 C9 36.4(7) 4_565 .
O18 Co1 O5 C9 108.5(3) . .
O4 Co1 O5 C9 4.6(3) . .
O10 Co1 O5 C9 -62.3(3) . .
O7 C10 O6 Dy1 34.2(9) . 4_566
C4 C10 O6 Dy1 -148.8(4) . 4_566
O6 C10 O7 Co1 -1.9(6) . 4_566
C4 C10 O7 Co1 -178.9(3) . 4_566
C16 C11 O8 C17 -14.9(6) . .
C12 C11 O8 C17 165.5(4) . .
C16 C11 O8 Dy1 113.4(4) . .
C12 C11 O8 Dy1 -66.3(4) . .
C18 C17 O8 C11 86.0(5) . .
C18 C17 O8 Dy1 -44.1(4) . .
O6 Dy1 O8 C11 -24.5(3) 4_565 .
O13 Dy1 O8 C11 -166.3(3) 4_566 .
O3 Dy1 O8 C11 40.5(3) . .
O4 Dy1 O8 C11 -93.4(3) . .
O11 Dy1 O8 C11 59.0(3) . .
O17 Dy1 O8 C11 121.0(3) . .
O10 Dy1 O8 C11 -93.6(3) . .
O1 Dy1 O8 C11 170.0(3) . .
O6 Dy1 O8 C17 106.7(3) 4_565 .
O13 Dy1 O8 C17 -35.2(3) 4_566 .
O3 Dy1 O8 C17 171.6(3) . .
O4 Dy1 O8 C17 37.8(3) . .
O11 Dy1 O8 C17 -169.9(3) . .
O17 Dy1 O8 C17 -107.9(3) . .
O10 Dy1 O8 C17 37.5(3) . .
O1 Dy1 O8 C17 -58.8(4) . .
O9 C18 O10 Co1 4.3(8) . .
C17 C18 O10 Co1 -173.8(3) . .
O9 C18 O10 Dy1 -163.1(4) . .
C17 C18 O10 Dy1 18.9(6) . .
O19 Co1 O10 C18 -1.1(5) . .
O7 Co1 O10 C18 103.7(5) 4_565 .
O18 Co1 O10 C18 158.2(7) . .
O4 Co1 O10 C18 -146.0(5) . .
O5 Co1 O10 C18 -90.0(5) . .
O19 Co1 O10 Dy1 167.95(14) . .
O7 Co1 O10 Dy1 -87.21(14) 4_565 .
O18 Co1 O10 Dy1 -32.7(8) . .
O4 Co1 O10 Dy1 23.05(12) . .
O5 Co1 O10 Dy1 79.06(14) . .
O6 Dy1 O10 C18 -126.7(4) 4_565 .
O13 Dy1 O10 C18 57.8(4) 4_566 .
O3 Dy1 O10 C18 -162.1(3) . .
O4 Dy1 O10 C18 148.8(4) . .
O11 Dy1 O10 C18 -61.7(4) . .
O17 Dy1 O10 C18 27.9(5) . .
O1 Dy1 O10 C18 118.5(4) . .
O8 Dy1 O10 C18 -31.4(4) . .
O6 Dy1 O10 Co1 62.78(13) 4_565 .
O13 Dy1 O10 Co1 -112.67(15) 4_566 .
O3 Dy1 O10 Co1 27.4(2) . .
O4 Dy1 O10 Co1 -21.70(12) . .
O11 Dy1 O10 Co1 127.84(13) . .
O17 Dy1 O10 Co1 -142.55(14) . .
O1 Dy1 O10 Co1 -51.97(17) . .
O8 Dy1 O10 Co1 158.08(17) . .
O12 C19 O11 Dy1 146.6(4) . .
C12 C19 O11 Dy1 -36.8(7) . .
O6 Dy1 O11 C19 77.3(5) 4_565 .
O13 Dy1 O11 C19 -68.8(5) 4_566 .
O3 Dy1 O11 C19 156.8(5) . .
O4 Dy1 O11 C19 112.9(5) . .
O17 Dy1 O11 C19 -115.4(5) . .
O10 Dy1 O11 C19 18.4(5) . .
O1 Dy1 O11 C19 -161.8(4) . .
O8 Dy1 O11 C19 -10.1(4) . .
O14 C20 O13 Dy1 -21.0(9) . 4_565
C14 C20 O13 Dy1 156.1(3) . 4_565
